data_1545291
loop_
_publ_author_name
'Goswami, V. E.'
'Walli, A.'
'F\"orster, M'
'Dechert, S.'
'Demeshko, S.'
'Holthausen, M. C.'
'Meyer, F.'

_publ_section_title
;
 Acid/base triggered interconversion of \m-\h(2):\h(2)-peroxido and
 bis(\m-oxido) dicopper intermediates capped by proton-responsive ligands.
;
_journal_issue 4
_journal_name_full 'Chemical science'
_journal_page_first 3031
_journal_page_last 3037
_journal_paper_doi 10.1039/c6sc04820j
_journal_volume 8
_journal_year 2017
_chemical_formula_moiety 'C28 H46 Cu2 F6 N4 O12 S2'
_chemical_formula_sum 'C28 H46 Cu2 F6 N4 O12 S2'
_chemical_formula_weight 935.89
_space_group_crystal_system monoclinic
_space_group_IT_number 14
_space_group_name_Hall '-P 2yn'
_space_group_name_H-M_alt 'P 1 21/n 1'
_symmetry_space_group_name_Hall '-P 2yn'
_symmetry_space_group_name_H-M 'P 1 21/n 1'
_atom_sites_solution_hydrogens mixed
_audit_creation_method SHELXL-2014/7
_audit_update_record
;
2016-10-25 deposited with the CCDC.
2017-01-23 downloaded from the CCDC.
;
_cell_angle_alpha 90
_cell_angle_beta 101.996(3)
_cell_angle_gamma 90
_cell_formula_units_Z 2
_cell_length_a 9.5488(4)
_cell_length_b 11.0676(3)
_cell_length_c 18.7942(7)
_cell_measurement_reflns_used 26676
_cell_measurement_temperature 133(2)
_cell_measurement_theta_max 26.732
_cell_measurement_theta_min 2.148
_cell_volume 1942.84(12)
_computing_cell_refinement 'X-AREA (Stoe & Cie, 2002)'
_computing_data_collection 'X-AREA (Stoe & Cie, 2002)'
_computing_data_reduction 'X-AREA (Stoe & Cie, 2002)'
_computing_molecular_graphics 'DIAMOND (Brandenburg, 2012)'
_computing_publication_material 'SHELXL-2014 (Sheldrick, 2014)'
_computing_structure_refinement 'SHELXL-2014/7 (Sheldrick, 2014)'
_computing_structure_solution 'SHELXS-2014 (Sheldrick, 2014)'
_diffrn_ambient_temperature 133(2)
_diffrn_measured_fraction_theta_full 0.999
_diffrn_measured_fraction_theta_max 0.996
_diffrn_measurement_device_type 'Stoe IPDS II'
_diffrn_measurement_method \w
_diffrn_radiation_type MoK\a
_diffrn_radiation_wavelength 0.71073
_diffrn_reflns_av_R_equivalents 0.0432
_diffrn_reflns_av_unetI/netI 0.0229
_diffrn_reflns_Laue_measured_fraction_full 0.999
_diffrn_reflns_Laue_measured_fraction_max 0.996
_diffrn_reflns_limit_h_max 12
_diffrn_reflns_limit_h_min -12
_diffrn_reflns_limit_k_max 13
_diffrn_reflns_limit_k_min -13
_diffrn_reflns_limit_l_max 23
_diffrn_reflns_limit_l_min -23
_diffrn_reflns_number 26676
_diffrn_reflns_point_group_measured_fraction_full 0.999
_diffrn_reflns_point_group_measured_fraction_max 0.996
_diffrn_reflns_theta_full 25.242
_diffrn_reflns_theta_max 26.732
_diffrn_reflns_theta_min 2.148
_diffrn_source 'fine-focus sealed tube'
_exptl_absorpt_coefficient_mu 1.292
_exptl_absorpt_correction_T_max 0.8126
_exptl_absorpt_correction_T_min 0.6434
_exptl_absorpt_correction_type numerical
_exptl_absorpt_process_details 'X-RED (Stoe & Cie, 2002)'
_exptl_crystal_colour blue
_exptl_crystal_density_diffrn 1.600
_exptl_crystal_description block
_exptl_crystal_F_000 964
_exptl_crystal_size_max 0.500
_exptl_crystal_size_mid 0.230
_exptl_crystal_size_min 0.170
_refine_diff_density_max 0.620
_refine_diff_density_min -0.234
_refine_diff_density_rms 0.080
_refine_ls_extinction_method none
_refine_ls_goodness_of_fit_ref 1.089
_refine_ls_hydrogen_treatment mixed
_refine_ls_matrix_type full
_refine_ls_number_parameters 254
_refine_ls_number_reflns 4108
_refine_ls_number_restraints 1
_refine_ls_restrained_S_all 1.089
_refine_ls_R_factor_all 0.0387
_refine_ls_R_factor_gt 0.0321
_refine_ls_shift/su_max 0.001
_refine_ls_shift/su_mean 0.000
_refine_ls_structure_factor_coef Fsqd
_refine_ls_weighting_details 'w=1/[\s^2^(Fo^2^)+(0.0520P)^2^+0.3600P] where P=(Fo^2^+2Fc^2^)/3'
_refine_ls_weighting_scheme calc
_refine_ls_wR_factor_gt 0.0800
_refine_ls_wR_factor_ref 0.0824
_reflns_Friedel_coverage 0.000
_reflns_number_gt 3642
_reflns_number_total 4108
_reflns_threshold_expression 'I > 2\s(I)'
_cod_data_source_file c6sc04820j2.cif
_cod_data_source_block 9-vg176
_cod_depositor_comments
;Adding full bibliography for 1545287--1545291.cif.

 Adding full bibliography for 1545287--1545291.cif.
;
_cod_database_code 1545291
_shelx_shelxl_version_number 2014/7
_shelx_space_group_comment
;
The symmetry employed for this shelxl refinement is uniquely defined
by the following loop, which should always be used as a source of
symmetry information in preference to the above space-group names.
They are only intended as comments.
;
_shelx_estimated_absorpt_t_min 0.564
_shelx_estimated_absorpt_t_max 0.810

loop_
_space_group_symop_operation_xyz
'x, y, z'
'-x+1/2, y+1/2, -z+1/2'
'-x, -y, -z'
'x-1/2, -y-1/2, z-1/2'

loop_
_atom_site_label
_atom_site_type_symbol
_atom_site_fract_x
_atom_site_fract_y
_atom_site_fract_z
_atom_site_U_iso_or_equiv
_atom_site_adp_type
_atom_site_occupancy
_atom_site_site_symmetry_order
_atom_site_calc_flag
_atom_site_refinement_flags_posn
_atom_site_refinement_flags_adp
Cu1 Cu 0.37799(2) 0.58594(2) 0.47574(2) 0.01855(9) Uani 1 1 d . .
N1 N 0.33507(17) 0.75206(14) 0.50911(8) 0.0210(3) Uani 1 1 d . .
N2 N 0.17555(17) 0.57906(14) 0.41568(9) 0.0209(3) Uani 1 1 d . .
O1 O 0.21603(17) 0.92502(13) 0.51213(9) 0.0328(4) Uani 1 1 d . .
O2 O -0.00435(15) 0.65535(14) 0.33143(8) 0.0309(3) Uani 1 1 d . .
O3 O 0.41751(15) 0.41444(12) 0.47936(8) 0.0222(3) Uani 1 1 d D .
C1 C 0.1283(2) 0.80444(18) 0.40711(11) 0.0232(4) Uani 1 1 d . .
C2 C 0.1867(2) 0.8705(2) 0.34711(12) 0.0317(5) Uani 1 1 d . .
H2A H 0.2808 0.8374 0.3446 0.048 Uiso 1 1 calc R U
H2B H 0.1960 0.9569 0.3584 0.048 Uiso 1 1 calc R U
H2C H 0.1206 0.8590 0.3002 0.048 Uiso 1 1 calc R U
C3 C -0.0180(2) 0.8594(2) 0.41285(13) 0.0336(5) Uani 1 1 d . .
H3A H -0.0864 0.8483 0.3666 0.050 Uiso 1 1 calc R U
H3B H -0.0064 0.9459 0.4237 0.050 Uiso 1 1 calc R U
H3C H -0.0539 0.8189 0.4519 0.050 Uiso 1 1 calc R U
C4 C 0.2335(2) 0.82113(17) 0.47863(11) 0.0219(4) Uani 1 1 d . .
C6 C 0.3113(3) 0.9195(2) 0.58311(12) 0.0343(5) Uani 1 1 d . .
H6A H 0.2565 0.9067 0.6218 0.041 Uiso 1 1 calc R U
H6B H 0.3673 0.9951 0.5934 0.041 Uiso 1 1 calc R U
C7 C 0.4105(2) 0.81132(18) 0.57850(11) 0.0255(4) Uani 1 1 d . .
C8 C 0.5587(2) 0.8537(2) 0.57166(14) 0.0365(5) Uani 1 1 d . .
H8A H 0.6184 0.7835 0.5667 0.055 Uiso 1 1 calc R U
H8B H 0.6026 0.8996 0.6152 0.055 Uiso 1 1 calc R U
H8C H 0.5504 0.9055 0.5287 0.055 Uiso 1 1 calc R U
C9 C 0.4162(3) 0.7240(2) 0.64112(12) 0.0336(5) Uani 1 1 d . .
H9A H 0.3194 0.6951 0.6416 0.050 Uiso 1 1 calc R U
H9B H 0.4556 0.7653 0.6871 0.050 Uiso 1 1 calc R U
H9C H 0.4775 0.6553 0.6352 0.050 Uiso 1 1 calc R U
C10 C 0.1067(2) 0.67254(18) 0.38745(10) 0.0229(4) Uani 1 1 d . .
C11 C -0.0312(2) 0.5260(2) 0.32874(13) 0.0344(5) Uani 1 1 d . .
H11A H -0.0506 0.4964 0.2779 0.041 Uiso 1 1 calc R U
H11B H -0.1139 0.5060 0.3508 0.041 Uiso 1 1 calc R U
C12 C 0.1073(2) 0.47070(18) 0.37293(11) 0.0247(4) Uani 1 1 d . .
C13 C 0.2044(2) 0.4282(2) 0.32338(12) 0.0312(5) Uani 1 1 d . .
H13A H 0.2194 0.4945 0.2912 0.047 Uiso 1 1 calc R U
H13B H 0.1596 0.3599 0.2941 0.047 Uiso 1 1 calc R U
H13C H 0.2967 0.4029 0.3529 0.047 Uiso 1 1 calc R U
C14 C 0.0731(2) 0.3722(2) 0.42289(12) 0.0317(5) Uani 1 1 d . .
H14A H 0.1624 0.3364 0.4498 0.047 Uiso 1 1 calc R U
H14B H 0.0149 0.3096 0.3939 0.047 Uiso 1 1 calc R U
H14C H 0.0198 0.4070 0.4573 0.047 Uiso 1 1 calc R U
S1 S 0.56923(5) 0.70691(5) 0.34805(3) 0.02544(12) Uani 1 1 d . .
O11 O 0.43962(15) 0.65372(16) 0.36277(8) 0.0331(4) Uani 1 1 d . .
O12 O 0.69804(16) 0.67123(17) 0.39837(8) 0.0378(4) Uani 1 1 d . .
O13 O 0.5585(2) 0.83212(15) 0.32830(10) 0.0428(4) Uani 1 1 d . .
C21 C 0.5847(2) 0.6325(2) 0.26353(12) 0.0299(4) Uani 1 1 d . .
F11 F 0.60665(17) 0.51417(13) 0.27215(8) 0.0466(4) Uani 1 1 d . .
F12 F 0.69396(17) 0.67787(16) 0.23791(8) 0.0528(4) Uani 1 1 d . .
F13 F 0.46667(16) 0.64742(13) 0.21233(7) 0.0403(3) Uani 1 1 d . .
H3 H 0.379(3) 0.388(2) 0.5086(12) 0.030(7) Uiso 1 1 d D .

loop_
_atom_site_aniso_label
_atom_site_aniso_U_11
_atom_site_aniso_U_22
_atom_site_aniso_U_33
_atom_site_aniso_U_23
_atom_site_aniso_U_13
_atom_site_aniso_U_12
Cu1 0.01965(13) 0.01746(13) 0.01819(13) -0.00172(8) 0.00311(8) 0.00256(8)
N1 0.0232(8) 0.0202(8) 0.0199(7) -0.0023(6) 0.0046(6) 0.0016(6)
N2 0.0210(7) 0.0206(8) 0.0215(8) -0.0030(6) 0.0052(6) -0.0005(6)
O1 0.0393(8) 0.0234(7) 0.0325(8) -0.0065(6) 0.0005(7) 0.0105(6)
O2 0.0266(7) 0.0310(8) 0.0305(8) -0.0020(6) -0.0048(6) 0.0023(6)
O3 0.0225(6) 0.0208(7) 0.0226(7) 0.0004(6) 0.0035(5) 0.0019(5)
C1 0.0210(9) 0.0222(10) 0.0262(10) 0.0025(8) 0.0039(7) 0.0028(7)
C2 0.0305(10) 0.0345(11) 0.0287(11) 0.0092(9) 0.0031(8) -0.0010(9)
C3 0.0237(10) 0.0306(11) 0.0464(13) -0.0037(10) 0.0072(9) 0.0060(8)
C4 0.0246(9) 0.0179(9) 0.0248(9) 0.0001(7) 0.0088(7) 0.0007(7)
C6 0.0433(12) 0.0292(11) 0.0286(11) -0.0065(9) 0.0032(9) 0.0096(9)
C7 0.0337(10) 0.0213(9) 0.0206(9) -0.0061(8) 0.0039(8) 0.0016(8)
C8 0.0359(11) 0.0264(11) 0.0456(13) -0.0087(10) 0.0049(10) -0.0058(9)
C9 0.0438(12) 0.0346(12) 0.0227(10) 0.0004(9) 0.0075(9) 0.0100(9)
C10 0.0206(9) 0.0278(10) 0.0207(9) -0.0007(8) 0.0050(7) 0.0013(7)
C11 0.0278(10) 0.0310(12) 0.0401(12) -0.0068(10) -0.0028(9) -0.0006(9)
C12 0.0223(9) 0.0244(10) 0.0259(10) -0.0074(8) 0.0017(7) -0.0020(7)
C13 0.0290(10) 0.0353(12) 0.0292(11) -0.0095(9) 0.0059(8) -0.0013(8)
C14 0.0320(11) 0.0286(10) 0.0340(11) -0.0037(9) 0.0060(9) -0.0074(9)
S1 0.0234(2) 0.0317(3) 0.0213(2) -0.0004(2) 0.00488(18) -0.00414(19)
O11 0.0223(7) 0.0512(10) 0.0265(7) 0.0033(7) 0.0069(6) -0.0037(6)
O12 0.0247(7) 0.0612(11) 0.0264(8) 0.0067(7) 0.0026(6) -0.0075(7)
O13 0.0551(11) 0.0292(9) 0.0418(9) -0.0041(7) 0.0050(8) -0.0056(7)
C21 0.0323(11) 0.0319(11) 0.0266(10) 0.0022(9) 0.0085(8) 0.0022(9)
F11 0.0597(9) 0.0328(8) 0.0455(8) -0.0016(6) 0.0068(7) 0.0131(6)
F12 0.0498(9) 0.0746(12) 0.0421(8) 0.0025(8) 0.0283(7) -0.0081(8)
F13 0.0488(8) 0.0397(8) 0.0272(6) -0.0008(6) -0.0039(6) 0.0027(6)

loop_
_atom_type_symbol
_atom_type_description
_atom_type_scat_dispersion_real
_atom_type_scat_dispersion_imag
_atom_type_scat_source
C C 0.0033 0.0016 'International Tables Vol C Tables 4.2.6.8 and 6.1.1.4'
H H 0.0000 0.0000 'International Tables Vol C Tables 4.2.6.8 and 6.1.1.4'
N N 0.0061 0.0033 'International Tables Vol C Tables 4.2.6.8 and 6.1.1.4'
O O 0.0106 0.0060 'International Tables Vol C Tables 4.2.6.8 and 6.1.1.4'
F F 0.0171 0.0103 'International Tables Vol C Tables 4.2.6.8 and 6.1.1.4'
S S 0.1246 0.1234 'International Tables Vol C Tables 4.2.6.8 and 6.1.1.4'
Cu Cu 0.3201 1.2651 'International Tables Vol C Tables 4.2.6.8 and 6.1.1.4'

loop_
_geom_angle_atom_site_label_1
_geom_angle_atom_site_label_2
_geom_angle_atom_site_label_3
_geom_angle
_geom_angle_site_symmetry_1
_geom_angle_site_symmetry_3
O3 Cu1 O3 79.22(6) . 3_666
O3 Cu1 N1 159.53(6) . .
O3 Cu1 N1 96.72(6) 3_666 .
O3 Cu1 N2 98.00(6) . .
O3 Cu1 N2 171.57(6) 3_666 .
N1 Cu1 N2 88.59(6) . .
O3 Cu1 O11 104.61(6) . .
O3 Cu1 O11 88.65(6) 3_666 .
N1 Cu1 O11 95.28(6) . .
N2 Cu1 O11 84.34(6) . .
O3 Cu1 Cu1 39.93(4) . 3_666
O3 Cu1 Cu1 39.30(4) 3_666 3_666
N1 Cu1 Cu1 132.88(5) . 3_666
N2 Cu1 Cu1 137.40(5) . 3_666
O11 Cu1 Cu1 98.46(4) . 3_666
C4 N1 C7 108.14(16) . .
C4 N1 Cu1 126.41(14) . .
C7 N1 Cu1 125.26(12) . .
C10 N2 C12 107.04(16) . .
C10 N2 Cu1 123.26(13) . .
C12 N2 Cu1 125.52(12) . .
C4 O1 C6 106.31(15) . .
C10 O2 C11 105.77(15) . .
Cu1 O3 Cu1 100.78(6) . 3_666
C10 C1 C4 111.55(16) . .
C10 C1 C2 109.32(17) . .
C4 C1 C2 108.52(16) . .
C10 C1 C3 108.54(16) . .
C4 C1 C3 109.39(17) . .
C2 C1 C3 109.50(17) . .
N1 C4 O1 117.49(17) . .
N1 C4 C1 129.00(18) . .
O1 C4 C1 113.50(16) . .
O1 C6 C7 104.86(16) . .
N1 C7 C9 109.22(17) . .
N1 C7 C8 110.35(17) . .
C9 C7 C8 112.24(18) . .
N1 C7 C6 101.45(16) . .
C9 C7 C6 112.06(18) . .
C8 C7 C6 110.99(18) . .
N2 C10 O2 117.64(18) . .
N2 C10 C1 130.38(17) . .
O2 C10 C1 111.97(16) . .
O2 C11 C12 104.36(16) . .
N2 C12 C14 111.41(17) . .
N2 C12 C13 108.69(16) . .
C14 C12 C13 113.22(18) . .
N2 C12 C11 101.45(16) . .
C14 C12 C11 110.43(18) . .
C13 C12 C11 111.02(18) . .
O13 S1 O12 116.12(11) . .
O13 S1 O11 115.12(11) . .
O12 S1 O11 114.19(9) . .
O13 S1 C21 103.04(11) . .
O12 S1 C21 103.60(10) . .
O11 S1 C21 102.15(10) . .
S1 O11 Cu1 131.49(9) . .
F11 C21 F13 107.32(18) . .
F11 C21 F12 107.41(18) . .
F13 C21 F12 107.49(18) . .
F11 C21 S1 112.19(15) . .
F13 C21 S1 111.35(15) . .
F12 C21 S1 110.85(16) . .

loop_
_geom_bond_atom_site_label_1
_geom_bond_atom_site_label_2
_geom_bond_distance
_geom_bond_site_symmetry_2
Cu1 O3 1.9338(14) .
Cu1 O3 1.9596(14) 3_666
Cu1 N1 2.0120(16) .
Cu1 N2 2.0272(16) .
Cu1 O11 2.4364(15) .
Cu1 Cu1 2.9994(4) 3_666
N1 C4 1.274(2) .
N1 C7 1.503(2) .
N2 C10 1.280(3) .
N2 C12 1.514(2) .
O1 C4 1.338(2) .
O1 C6 1.451(3) .
O2 C10 1.344(2) .
O2 C11 1.453(3) .
O3 Cu1 1.9597(14) 3_666
C1 C10 1.509(3) .
C1 C4 1.513(3) .
C1 C2 1.542(3) .
C1 C3 1.548(3) .
C6 C7 1.540(3) .
C7 C9 1.515(3) .
C7 C8 1.521(3) .
C11 C12 1.536(3) .
C12 C14 1.518(3) .
C12 C13 1.519(3) .
S1 O13 1.4327(18) .
S1 O12 1.4421(16) .
S1 O11 1.4482(15) .
S1 C21 1.822(2) .
C21 F11 1.331(3) .
C21 F13 1.332(2) .
C21 F12 1.334(3) .

loop_
_geom_hbond_atom_site_label_D
_geom_hbond_atom_site_label_H
_geom_hbond_atom_site_label_A
_geom_hbond_distance_DH
_geom_hbond_distance_HA
_geom_hbond_distance_DA
_geom_hbond_angle_DHA
_geom_hbond_site_symmetry_A
O3 H3 O12 0.779(17) 2.136(18) 2.907(2) 170(3) 3_666
